data_7159175
loop_
_publ_author_name
'Bulygina, Ludmila A.'
'Khrushcheva, Natalya S.'
'Nelyubina, Yulia V.'
'Dorovatovskii, Pavel'
'Strelkova, Tatiana V.'
'Alexeev, Michael S.'
'Mandegani, Zeinab'
'Nabavizadeh, S. Masoud'
'Kuznetsov, Nikolai Yu'

_publ_section_title
;
 Bilateral metalloheterocyclic systems based on palladacycle and
 piperidine-2,4-dione pharmacophores.
;
_journal_issue 11
_journal_name_full 'Organic &amp; biomolecular chemistry'
_journal_page_first 2337
_journal_page_last 2354
_journal_paper_doi 10.1039/d3ob00022b
_journal_volume 21
_journal_year 2023
_chemical_formula_moiety 'C38 H31 Cl N3 O P Pd, C4 H8 O2'
_chemical_formula_sum 'C42 H39 Cl N3 O3 P Pd'
_chemical_formula_weight 806.58
_space_group_crystal_system triclinic
_space_group_IT_number 2
_space_group_name_Hall '-P 1'
_space_group_name_H-M_alt 'P -1'
_atom_sites_solution_hydrogens geom
_atom_sites_solution_primary dual
_audit_creation_date 2022-11-06
_audit_creation_method
;
Olex2 1.3
(compiled 2020.11.12 svn.r5f609507 for OlexSys, GUI svn.r6408)
;
_audit_update_record
;
2022-11-06 deposited with the CCDC.	2023-02-16 downloaded from the CCDC.
;
_cell_angle_alpha 96.22(3)
_cell_angle_beta 101.71(3)
_cell_angle_gamma 113.13(3)
_cell_formula_units_Z 2
_cell_length_a 10.923(2)
_cell_length_b 11.870(2)
_cell_length_c 15.665(3)
_cell_measurement_reflns_used 2452
_cell_measurement_temperature 100
_cell_measurement_theta_max 14.85
_cell_measurement_theta_min 2.26
_cell_volume 1788.6(8)
_computing_molecular_graphics 'Olex2 1.3 (Dolomanov et al., 2009)'
_computing_publication_material 'Olex2 1.3 (Dolomanov et al., 2009)'
_computing_structure_refinement 'XL  (Sheldrick, 2008)'
_computing_structure_solution 'SHELXT  (Sheldrick, 2015)'
_diffrn_ambient_temperature 100
_diffrn_measured_fraction_theta_full 0.971
_diffrn_measured_fraction_theta_max 0.961
_diffrn_measurement_device_type 'MarExperts mardtb goniostat and Rayonix SX 165 detector'
_diffrn_radiation_type synchrotron
_diffrn_radiation_wavelength 0.745
_diffrn_reflns_av_R_equivalents 0.0341
_diffrn_reflns_av_unetI/netI 0.0358
_diffrn_reflns_Laue_measured_fraction_full 0.971
_diffrn_reflns_Laue_measured_fraction_max 0.961
_diffrn_reflns_limit_h_max 14
_diffrn_reflns_limit_h_min -14
_diffrn_reflns_limit_k_max 13
_diffrn_reflns_limit_k_min -15
_diffrn_reflns_limit_l_max 20
_diffrn_reflns_limit_l_min -20
_diffrn_reflns_number 22484
_diffrn_reflns_point_group_measured_fraction_full 0.971
_diffrn_reflns_point_group_measured_fraction_max 0.961
_diffrn_reflns_theta_full 26.551
_diffrn_reflns_theta_max 29.000
_diffrn_reflns_theta_min 1.423
_exptl_absorpt_coefficient_mu 0.770
_exptl_crystal_colour yellow
_exptl_crystal_colour_primary yellow
_exptl_crystal_density_diffrn 1.498
_exptl_crystal_description prism
_exptl_crystal_F_000 828
_exptl_crystal_size_max 0.05
_exptl_crystal_size_mid 0.02
_exptl_crystal_size_min 0.02
_refine_diff_density_max 0.675
_refine_diff_density_min -1.121
_refine_diff_density_rms 0.080
_refine_ls_extinction_coef 0.0057(5)
_refine_ls_extinction_expression Fc^*^=kFc[1+0.001xFc^2^\l^3^/sin(2\q)]^-1/4^
_refine_ls_extinction_method SHELXL
_refine_ls_goodness_of_fit_ref 1.037
_refine_ls_hydrogen_treatment constr
_refine_ls_matrix_type full
_refine_ls_number_parameters 464
_refine_ls_number_reflns 7957
_refine_ls_number_restraints 0
_refine_ls_restrained_S_all 1.037
_refine_ls_R_factor_all 0.0450
_refine_ls_R_factor_gt 0.0337
_refine_ls_shift/su_max 0.000
_refine_ls_shift/su_mean 0.000
_refine_ls_structure_factor_coef Fsqd
_refine_ls_weighting_details 'w=1/[\s^2^(Fo^2^)+(0.0398P)^2^+1.7121P] where P=(Fo^2^+2Fc^2^)/3'
_refine_ls_weighting_scheme calc
_refine_ls_wR_factor_gt 0.0791
_refine_ls_wR_factor_ref 0.0849
_reflns_Friedel_coverage 0.000
_reflns_number_gt 6670
_reflns_number_total 7957
_reflns_threshold_expression 'I > 2\s(I)'
_cod_data_source_file d3ob00022b2.cif
_cod_data_source_block kuzn3567
_cod_depositor_comments 'Adding full bibliography for 7159174--7159176.cif.'
_cod_database_code 7159175
_shelxl_version_number 2014/6
_shelx_space_group_comment
;
The symmetry employed for this shelxl refinement is uniquely defined
by the following loop, which should always be used as a source of
symmetry information in preference to the above space-group names.
They are only intended as comments.
;
_shelx_estimated_absorpt_t_max 0.985
_shelx_estimated_absorpt_t_min 0.963
_olex2_refinement_description
;
1. Fixed Uiso
 At 1.2 times of:
  All C(H) groups, All C(H,H) groups
 At 1.5 times of:
  All C(H,H,H) groups
2.a Ternary CH refined with riding coordinates:
 C6(H6)
2.b Secondary CH2 refined with riding coordinates:
 C5(H5A,H5B), C3S(H3SA,H3SB)
2.c Aromatic/amide H refined with riding coordinates:
 C10(H10), C12(H12), C13(H13), C14(H14), C15(H15), C18(H18), C19(H19),
 C20(H20), C21(H21), C22(H22), C29(H29), C30(H30), C31(H31), C32(H32), C33(H33),
  C35(H35), C36(H36), C37(H37), C38(H38), C39(H39), C41(H41), C42(H42),
 C43(H43), C44(H44), C45(H45)
2.d Idealised Me refined as rotating group:
 C23(H23A,H23B,H23C), C2S(H2SA,H2SB,H2SC), C4S(H4SA,H4SB,H4SC)
;
_olex2_submission_special_instructions 'No special instructions were received'

loop_
_space_group_symop_operation_xyz
'x, y, z'
'-x, -y, -z'

loop_
_atom_site_label
_atom_site_type_symbol
_atom_site_fract_x
_atom_site_fract_y
_atom_site_fract_z
_atom_site_U_iso_or_equiv
_atom_site_adp_type
_atom_site_occupancy
_atom_site_site_symmetry_order
_atom_site_calc_flag
_atom_site_refinement_flags_posn
_atom_site_refinement_flags_adp
_atom_site_refinement_flags_occupancy
_atom_site_disorder_assembly
_atom_site_disorder_group
Pd25 Pd 0.65901(2) 0.79672(2) 0.31056(2) 0.01872(7) Uani 1 1 d . . . . .
Cl26 Cl 0.51693(7) 0.59128(6) 0.22398(4) 0.02820(14) Uani 1 1 d . . . . .
P27 P 0.62033(6) 0.88824(6) 0.19498(4) 0.01969(13) Uani 1 1 d . . . . .
O24 O 0.56475(18) 0.35222(17) 0.44776(12) 0.0249(4) Uani 1 1 d . . . . .
N1 N 0.6957(2) 0.72400(19) 0.42415(13) 0.0194(4) Uani 1 1 d . . . . .
N3 N 0.7728(2) 0.78512(19) 0.58274(13) 0.0202(4) Uani 1 1 d . . . . .
N7 N 0.6750(2) 0.41229(19) 0.59605(14) 0.0216(4) Uani 1 1 d . . . . .
C2 C 0.7554(2) 0.8117(2) 0.50154(16) 0.0203(5) Uani 1 1 d . . . . .
C4 C 0.7319(2) 0.6644(2) 0.58651(16) 0.0207(5) Uani 1 1 d . . . . .
C5 C 0.7385(3) 0.6261(2) 0.67442(16) 0.0223(5) Uani 1 1 d . . . . .
H5A H 0.6487 0.6050 0.6884 0.027 Uiso 1 1 calc R U . . .
H5B H 0.8105 0.6966 0.7218 0.027 Uiso 1 1 calc R U . . .
C6 C 0.7723(3) 0.5128(2) 0.67223(16) 0.0214(5) Uani 1 1 d . . . . .
H6 H 0.7576 0.4808 0.7275 0.026 Uiso 1 1 calc R U . . .
C8 C 0.6346(2) 0.4352(2) 0.51444(17) 0.0211(5) Uani 1 1 d . . . . .
C9 C 0.6787(2) 0.5696(2) 0.51004(16) 0.0197(5) Uani 1 1 d . . . . .
C10 C 0.6589(2) 0.6041(2) 0.42859(16) 0.0208(5) Uani 1 1 d . . . . .
H10 H 0.6187 0.5416 0.3752 0.025 Uiso 1 1 calc R U . . .
C11 C 0.8032(2) 0.9407(2) 0.48924(16) 0.0203(5) Uani 1 1 d . . . . .
C12 C 0.8791(3) 1.0407(2) 0.56212(16) 0.0221(5) Uani 1 1 d . . . . .
H12 H 0.8949 1.0252 0.6207 0.026 Uiso 1 1 calc R U . . .
C13 C 0.9312(3) 1.1623(2) 0.54913(17) 0.0248(5) Uani 1 1 d . . . . .
H13 H 0.9838 1.2307 0.5983 0.030 Uiso 1 1 calc R U . . .
C14 C 0.9054(3) 1.1827(2) 0.46313(17) 0.0238(5) Uani 1 1 d . . . . .
H14 H 0.9413 1.2659 0.4536 0.029 Uiso 1 1 calc R U . . .
C15 C 0.8275(3) 1.0830(2) 0.39039(16) 0.0216(5) Uani 1 1 d . . . . .
H15 H 0.8097 1.0996 0.3323 0.026 Uiso 1 1 calc R U . . .
C16 C 0.7755(2) 0.9596(2) 0.40136(16) 0.0198(5) Uani 1 1 d . . . . .
C17 C 0.9235(3) 0.5467(2) 0.67365(16) 0.0214(5) Uani 1 1 d . . . . .
C18 C 0.9597(3) 0.4822(2) 0.61124(16) 0.0226(5) Uani 1 1 d . . . . .
H18 H 0.8895 0.4157 0.5656 0.027 Uiso 1 1 calc R U . . .
C19 C 1.0977(3) 0.5141(3) 0.61497(18) 0.0264(5) Uani 1 1 d . . . . .
H19 H 1.1208 0.4684 0.5723 0.032 Uiso 1 1 calc R U . . .
C20 C 1.2021(3) 0.6118(3) 0.68020(18) 0.0288(6) Uani 1 1 d . . . . .
H20 H 1.2963 0.6339 0.6822 0.035 Uiso 1 1 calc R U . . .
C21 C 1.1666(3) 0.6770(3) 0.74257(17) 0.0272(5) Uani 1 1 d . . . . .
H21 H 1.2371 0.7443 0.7875 0.033 Uiso 1 1 calc R U . . .
C22 C 1.0295(3) 0.6444(3) 0.73969(17) 0.0261(5) Uani 1 1 d . . . . .
H22 H 1.0069 0.6892 0.7833 0.031 Uiso 1 1 calc R U . . .
C23 C 0.6391(3) 0.2831(2) 0.60525(19) 0.0265(5) Uani 1 1 d . . . . .
H23A H 0.7161 0.2618 0.6008 0.040 Uiso 1 1 calc R U . . .
H23B H 0.5564 0.2269 0.5578 0.040 Uiso 1 1 calc R U . . .
H23C H 0.6208 0.2735 0.6634 0.040 Uiso 1 1 calc R U . . .
C28 C 0.7774(3) 0.9758(2) 0.16281(16) 0.0219(5) Uani 1 1 d . . . . .
C29 C 0.9038(3) 0.9856(3) 0.21234(17) 0.0259(5) Uani 1 1 d . . . . .
H29 H 0.9082 0.9525 0.2649 0.031 Uiso 1 1 calc R U . . .
C30 C 1.0231(3) 1.0430(3) 0.18578(18) 0.0281(6) Uani 1 1 d . . . . .
H30 H 1.1088 1.0500 0.2206 0.034 Uiso 1 1 calc R U . . .
C31 C 1.0180(3) 1.0900(3) 0.10885(19) 0.0289(6) Uani 1 1 d . . . . .
H31 H 1.0999 1.1290 0.0907 0.035 Uiso 1 1 calc R U . . .
C32 C 0.8928(3) 1.0800(3) 0.05827(19) 0.0316(6) Uani 1 1 d . . . . .
H32 H 0.8890 1.1125 0.0054 0.038 Uiso 1 1 calc R U . . .
C33 C 0.7737(3) 1.0231(3) 0.08462(18) 0.0280(6) Uani 1 1 d . . . . .
H33 H 0.6882 1.0158 0.0493 0.034 Uiso 1 1 calc R U . . .
C34 C 0.5363(3) 0.9906(2) 0.21513(17) 0.0230(5) Uani 1 1 d . . . . .
C35 C 0.5005(3) 1.0019(3) 0.29524(18) 0.0266(5) Uani 1 1 d . . . . .
H35 H 0.5208 0.9568 0.3383 0.032 Uiso 1 1 calc R U . . .
C36 C 0.4357(3) 1.0780(3) 0.3129(2) 0.0336(6) Uani 1 1 d . . . . .
H36 H 0.4123 1.0851 0.3678 0.040 Uiso 1 1 calc R U . . .
C37 C 0.4053(3) 1.1437(3) 0.2505(2) 0.0346(6) Uani 1 1 d . . . . .
H37 H 0.3624 1.1970 0.2629 0.042 Uiso 1 1 calc R U . . .
C38 C 0.4370(3) 1.1318(3) 0.1700(2) 0.0352(7) Uani 1 1 d . . . . .
H38 H 0.4138 1.1755 0.1267 0.042 Uiso 1 1 calc R U . . .
C39 C 0.5029(3) 1.0563(3) 0.15208(19) 0.0291(6) Uani 1 1 d . . . . .
H39 H 0.5253 1.0493 0.0968 0.035 Uiso 1 1 calc R U . . .
C40 C 0.5113(3) 0.7821(2) 0.08923(16) 0.0236(5) Uani 1 1 d . . . . .
C41 C 0.3759(3) 0.7652(3) 0.05262(18) 0.0287(6) Uani 1 1 d . . . . .
H41 H 0.3366 0.8104 0.0827 0.034 Uiso 1 1 calc R U . . .
C42 C 0.2989(3) 0.6814(3) -0.02856(19) 0.0353(7) Uani 1 1 d . . . . .
H42 H 0.2072 0.6702 -0.0540 0.042 Uiso 1 1 calc R U . . .
C43 C 0.3555(3) 0.6145(3) -0.07224(19) 0.0366(7) Uani 1 1 d . . . . .
H43 H 0.3026 0.5578 -0.1275 0.044 Uiso 1 1 calc R U . . .
C44 C 0.4884(3) 0.6303(3) -0.03554(19) 0.0331(6) Uani 1 1 d . . . . .
H44 H 0.5267 0.5838 -0.0653 0.040 Uiso 1 1 calc R U . . .
C45 C 0.5665(3) 0.7139(3) 0.04464(18) 0.0291(6) Uani 1 1 d . . . . .
H45 H 0.6583 0.7248 0.0693 0.035 Uiso 1 1 calc R U . . .
O1S O 0.8723(3) 0.7414(2) 0.03864(16) 0.0444(6) Uani 1 1 d . . . . .
O2S O 0.9486(2) 0.6031(2) 0.08601(15) 0.0432(5) Uani 1 1 d . . . . .
C1S C 0.8912(3) 0.6492(3) 0.0226(2) 0.0354(7) Uani 1 1 d . . . . .
C2S C 0.8533(4) 0.5720(3) -0.0688(2) 0.0426(8) Uani 1 1 d . . . . .
H2SA H 0.7582 0.5074 -0.0829 0.064 Uiso 1 1 calc R U . . .
H2SB H 0.9162 0.5320 -0.0709 0.064 Uiso 1 1 calc R U . . .
H2SC H 0.8608 0.6259 -0.1124 0.064 Uiso 1 1 calc R U . . .
C3S C 0.9821(4) 0.6690(3) 0.1781(2) 0.0422(7) Uani 1 1 d . . . . .
H3SA H 0.9756 0.6095 0.2185 0.051 Uiso 1 1 calc R U . . .
H3SB H 0.9150 0.7043 0.1838 0.051 Uiso 1 1 calc R U . . .
C4S C 1.1256(4) 0.7725(3) 0.2042(2) 0.0456(8) Uani 1 1 d . . . . .
H4SA H 1.1318 0.8311 0.1639 0.068 Uiso 1 1 calc R U . . .
H4SB H 1.1920 0.7371 0.2000 0.068 Uiso 1 1 calc R U . . .
H4SC H 1.1467 0.8170 0.2655 0.068 Uiso 1 1 calc R U . . .

loop_
_atom_site_aniso_label
_atom_site_aniso_U_11
_atom_site_aniso_U_22
_atom_site_aniso_U_33
_atom_site_aniso_U_23
_atom_site_aniso_U_13
_atom_site_aniso_U_12
Pd25 0.01760(10) 0.01679(10) 0.01834(10) 0.00223(6) 0.00304(6) 0.00507(7)
Cl26 0.0333(3) 0.0199(3) 0.0208(3) 0.0008(2) 0.0024(2) 0.0038(2)
P27 0.0174(3) 0.0196(3) 0.0195(3) 0.0029(2) 0.0033(2) 0.0063(2)
O24 0.0219(9) 0.0193(9) 0.0284(9) 0.0013(7) 0.0034(7) 0.0061(7)
N1 0.0178(10) 0.0189(10) 0.0199(9) 0.0022(8) 0.0036(8) 0.0073(8)
N3 0.0174(10) 0.0184(10) 0.0229(10) 0.0032(8) 0.0041(8) 0.0066(8)
N7 0.0191(10) 0.0167(10) 0.0261(10) 0.0047(8) 0.0046(8) 0.0053(8)
C2 0.0157(11) 0.0223(12) 0.0216(11) 0.0024(9) 0.0040(9) 0.0077(9)
C4 0.0149(11) 0.0213(12) 0.0245(12) 0.0046(9) 0.0047(9) 0.0066(9)
C5 0.0243(12) 0.0201(12) 0.0225(12) 0.0033(9) 0.0068(9) 0.0095(10)
C6 0.0230(12) 0.0194(12) 0.0204(11) 0.0036(9) 0.0061(9) 0.0077(10)
C8 0.0152(11) 0.0212(12) 0.0275(12) 0.0051(9) 0.0077(9) 0.0076(9)
C9 0.0148(10) 0.0195(12) 0.0241(11) 0.0034(9) 0.0051(9) 0.0070(9)
C10 0.0171(11) 0.0201(12) 0.0230(11) 0.0023(9) 0.0040(9) 0.0068(9)
C11 0.0170(11) 0.0189(12) 0.0242(12) 0.0034(9) 0.0050(9) 0.0073(9)
C12 0.0204(12) 0.0212(12) 0.0224(11) 0.0028(9) 0.0033(9) 0.0082(10)
C13 0.0237(12) 0.0185(12) 0.0264(12) -0.0006(9) 0.0027(10) 0.0066(10)
C14 0.0216(12) 0.0173(12) 0.0289(13) 0.0044(10) 0.0053(10) 0.0057(10)
C15 0.0213(12) 0.0189(12) 0.0239(12) 0.0054(9) 0.0052(9) 0.0079(9)
C16 0.0166(11) 0.0174(12) 0.0231(11) 0.0006(9) 0.0039(9) 0.0064(9)
C17 0.0210(12) 0.0211(12) 0.0211(11) 0.0066(9) 0.0048(9) 0.0078(10)
C18 0.0208(12) 0.0204(12) 0.0231(12) 0.0031(9) 0.0029(9) 0.0070(10)
C19 0.0234(13) 0.0255(14) 0.0301(13) 0.0047(10) 0.0083(10) 0.0098(10)
C20 0.0200(12) 0.0308(15) 0.0332(14) 0.0101(11) 0.0051(10) 0.0085(11)
C21 0.0233(12) 0.0230(13) 0.0256(12) 0.0019(10) -0.0001(10) 0.0041(10)
C22 0.0263(13) 0.0251(13) 0.0227(12) 0.0020(10) 0.0035(10) 0.0091(11)
C23 0.0253(13) 0.0190(12) 0.0347(14) 0.0087(10) 0.0084(11) 0.0080(10)
C28 0.0195(11) 0.0208(12) 0.0220(11) 0.0015(9) 0.0048(9) 0.0064(9)
C29 0.0225(12) 0.0268(14) 0.0256(12) 0.0049(10) 0.0052(10) 0.0085(10)
C30 0.0211(12) 0.0260(14) 0.0323(14) 0.0007(10) 0.0058(10) 0.0071(10)
C31 0.0249(13) 0.0235(13) 0.0354(14) 0.0014(11) 0.0134(11) 0.0060(11)
C32 0.0331(15) 0.0336(15) 0.0286(13) 0.0094(11) 0.0126(11) 0.0117(12)
C33 0.0241(13) 0.0324(15) 0.0272(13) 0.0088(11) 0.0067(10) 0.0111(11)
C34 0.0171(11) 0.0204(12) 0.0263(12) 0.0004(9) 0.0038(9) 0.0046(9)
C35 0.0229(12) 0.0255(13) 0.0268(13) 0.0015(10) 0.0045(10) 0.0076(10)
C36 0.0269(14) 0.0331(16) 0.0354(15) -0.0035(12) 0.0071(11) 0.0107(12)
C37 0.0229(13) 0.0245(14) 0.0532(18) 0.0011(12) 0.0072(12) 0.0100(11)
C38 0.0276(14) 0.0290(15) 0.0515(18) 0.0151(13) 0.0094(13) 0.0134(12)
C39 0.0249(13) 0.0300(14) 0.0337(14) 0.0104(11) 0.0089(11) 0.0115(11)
C40 0.0226(12) 0.0210(12) 0.0206(11) 0.0041(9) 0.0024(9) 0.0045(10)
C41 0.0246(13) 0.0275(14) 0.0281(13) 0.0039(10) 0.0040(10) 0.0072(11)
C42 0.0270(14) 0.0357(16) 0.0285(14) 0.0048(12) -0.0026(11) 0.0037(12)
C43 0.0449(17) 0.0263(14) 0.0233(13) 0.0025(11) 0.0007(12) 0.0043(13)
C44 0.0461(17) 0.0248(14) 0.0269(13) 0.0047(11) 0.0098(12) 0.0138(13)
C45 0.0329(14) 0.0266(14) 0.0253(13) 0.0042(10) 0.0036(11) 0.0126(11)
O1S 0.0480(14) 0.0467(14) 0.0440(13) 0.0144(10) 0.0170(11) 0.0222(11)
O2S 0.0429(13) 0.0401(13) 0.0387(12) 0.0061(10) 0.0028(10) 0.0141(10)
C1S 0.0290(15) 0.0336(16) 0.0409(16) 0.0100(12) 0.0127(12) 0.0083(12)
C2S 0.0417(18) 0.0407(18) 0.0363(16) 0.0065(13) 0.0092(14) 0.0091(14)
C3S 0.0435(18) 0.0419(18) 0.0365(16) 0.0091(13) 0.0079(14) 0.0147(15)
C4S 0.0412(18) 0.048(2) 0.0394(17) 0.0042(14) 0.0063(14) 0.0139(15)

loop_
_atom_type_symbol
_atom_type_description
_atom_type_scat_dispersion_real
_atom_type_scat_dispersion_imag
_atom_type_scat_source
C C 0.0026 0.0018 'International Tables Vol C Tables 4.2.6.8 and 6.1.1.4'
H H 0.0000 0.0000 'International Tables Vol C Tables 4.2.6.8 and 6.1.1.4'
Cl Cl 0.1436 0.1747 'International Tables Vol C Tables 4.2.6.8 and 6.1.1.4'
N N 0.0049 0.0036 'International Tables Vol C Tables 4.2.6.8 and 6.1.1.4'
O O 0.0092 0.0067 'International Tables Vol C Tables 4.2.6.8 and 6.1.1.4'
P P 0.0991 0.1041 'International Tables Vol C Tables 4.2.6.8 and 6.1.1.4'
Pd Pd -1.0638 1.0986 'International Tables Vol C Tables 4.2.6.8 and 6.1.1.4'

loop_
_geom_angle_atom_site_label_1
_geom_angle_atom_site_label_2
_geom_angle_atom_site_label_3
_geom_angle
_geom_angle_site_symmetry_1
_geom_angle_site_symmetry_3
_geom_angle_publ_flag
P27 Pd25 Cl26 93.05(4) . . ?
N1 Pd25 Cl26 90.68(7) . . ?
N1 Pd25 P27 175.55(6) . . ?
C16 Pd25 Cl26 170.93(7) . . ?
C16 Pd25 P27 95.42(8) . . ?
C16 Pd25 N1 80.73(9) . . ?
C28 P27 Pd25 112.87(9) . . ?
C34 P27 Pd25 113.12(9) . . ?
C34 P27 C28 109.06(12) . . ?
C40 P27 Pd25 115.92(9) . . ?
C40 P27 C28 100.55(12) . . ?
C40 P27 C34 104.25(12) . . ?
C2 N1 Pd25 113.92(16) . . ?
C10 N1 Pd25 127.51(17) . . ?
C10 N1 C2 118.4(2) . . ?
C4 N3 C2 116.8(2) . . ?
C8 N7 C6 122.3(2) . . ?
C8 N7 C23 118.9(2) . . ?
C23 N7 C6 118.0(2) . . ?
N1 C2 C11 114.2(2) . . ?
N3 C2 N1 124.2(2) . . ?
N3 C2 C11 121.6(2) . . ?
N3 C4 C5 120.2(2) . . ?
N3 C4 C9 122.3(2) . . ?
C9 C4 C5 117.5(2) . . ?
C4 C5 H5A 109.6 . . ?
C4 C5 H5B 109.6 . . ?
C4 C5 C6 110.3(2) . . ?
H5A C5 H5B 108.1 . . ?
C6 C5 H5A 109.6 . . ?
C6 C5 H5B 109.6 . . ?
N7 C6 C5 110.1(2) . . ?
N7 C6 H6 107.2 . . ?
N7 C6 C17 112.4(2) . . ?
C5 C6 H6 107.2 . . ?
C5 C6 C17 112.5(2) . . ?
C17 C6 H6 107.2 . . ?
O24 C8 N7 123.4(2) . . ?
O24 C8 C9 120.9(2) . . ?
N7 C8 C9 115.7(2) . . ?
C4 C9 C8 122.2(2) . . ?
C10 C9 C4 117.3(2) . . ?
C10 C9 C8 120.3(2) . . ?
N1 C10 C9 120.7(2) . . ?
N1 C10 H10 119.6 . . ?
C9 C10 H10 119.6 . . ?
C12 C11 C2 120.5(2) . . ?
C12 C11 C16 121.8(2) . . ?
C16 C11 C2 117.6(2) . . ?
C11 C12 H12 120.0 . . ?
C13 C12 C11 120.1(2) . . ?
C13 C12 H12 120.0 . . ?
C12 C13 H13 120.5 . . ?
C12 C13 C14 119.0(2) . . ?
C14 C13 H13 120.5 . . ?
C13 C14 H14 119.5 . . ?
C13 C14 C15 121.0(2) . . ?
C15 C14 H14 119.5 . . ?
C14 C15 H15 119.4 . . ?
C16 C15 C14 121.3(2) . . ?
C16 C15 H15 119.4 . . ?
C11 C16 Pd25 112.49(18) . . ?
C15 C16 Pd25 130.58(19) . . ?
C15 C16 C11 116.9(2) . . ?
C18 C17 C6 122.0(2) . . ?
C18 C17 C22 118.2(2) . . ?
C22 C17 C6 119.8(2) . . ?
C17 C18 H18 119.7 . . ?
C19 C18 C17 120.6(2) . . ?
C19 C18 H18 119.7 . . ?
C18 C19 H19 119.6 . . ?
C20 C19 C18 120.8(3) . . ?
C20 C19 H19 119.6 . . ?
C19 C20 H20 120.5 . . ?
C19 C20 C21 118.9(3) . . ?
C21 C20 H20 120.5 . . ?
C20 C21 H21 119.8 . . ?
C22 C21 C20 120.4(2) . . ?
C22 C21 H21 119.8 . . ?
C17 C22 H22 119.5 . . ?
C21 C22 C17 121.1(3) . . ?
C21 C22 H22 119.5 . . ?
N7 C23 H23A 109.5 . . ?
N7 C23 H23B 109.5 . . ?
N7 C23 H23C 109.5 . . ?
H23A C23 H23B 109.5 . . ?
H23A C23 H23C 109.5 . . ?
H23B C23 H23C 109.5 . . ?
C29 C28 P27 119.31(19) . . ?
C29 C28 C33 118.3(2) . . ?
C33 C28 P27 122.1(2) . . ?
C28 C29 H29 119.6 . . ?
C30 C29 C28 120.7(2) . . ?
C30 C29 H29 119.6 . . ?
C29 C30 H30 119.8 . . ?
C31 C30 C29 120.3(3) . . ?
C31 C30 H30 119.8 . . ?
C30 C31 H31 120.1 . . ?
C30 C31 C32 119.7(3) . . ?
C32 C31 H31 120.1 . . ?
C31 C32 H32 119.9 . . ?
C33 C32 C31 120.1(3) . . ?
C33 C32 H32 119.9 . . ?
C28 C33 H33 119.6 . . ?
C32 C33 C28 120.8(3) . . ?
C32 C33 H33 119.6 . . ?
C35 C34 P27 119.2(2) . . ?
C35 C34 C39 118.4(3) . . ?
C39 C34 P27 122.4(2) . . ?
C34 C35 H35 119.5 . . ?
C36 C35 C34 121.0(3) . . ?
C36 C35 H35 119.5 . . ?
C35 C36 H36 120.1 . . ?
C37 C36 C35 119.8(3) . . ?
C37 C36 H36 120.1 . . ?
C36 C37 H37 119.9 . . ?
C38 C37 C36 120.2(3) . . ?
C38 C37 H37 119.9 . . ?
C37 C38 H38 119.8 . . ?
C37 C38 C39 120.3(3) . . ?
C39 C38 H38 119.8 . . ?
C34 C39 H39 119.9 . . ?
C38 C39 C34 120.3(3) . . ?
C38 C39 H39 119.9 . . ?
C41 C40 P27 123.0(2) . . ?
C45 C40 P27 117.5(2) . . ?
C45 C40 C41 119.4(2) . . ?
C40 C41 H41 120.3 . . ?
C42 C41 C40 119.4(3) . . ?
C42 C41 H41 120.3 . . ?
C41 C42 H42 119.8 . . ?
C43 C42 C41 120.4(3) . . ?
C43 C42 H42 119.8 . . ?
C42 C43 H43 120.0 . . ?
C44 C43 C42 120.0(3) . . ?
C44 C43 H43 120.0 . . ?
C43 C44 H44 119.9 . . ?
C43 C44 C45 120.2(3) . . ?
C45 C44 H44 119.9 . . ?
C40 C45 H45 119.8 . . ?
C44 C45 C40 120.5(3) . . ?
C44 C45 H45 119.8 . . ?
C1S O2S C3S 116.0(3) . . ?
O1S C1S O2S 123.2(3) . . ?
O1S C1S C2S 124.5(3) . . ?
O2S C1S C2S 112.3(3) . . ?
C1S C2S H2SA 109.5 . . ?
C1S C2S H2SB 109.5 . . ?
C1S C2S H2SC 109.5 . . ?
H2SA C2S H2SB 109.5 . . ?
H2SA C2S H2SC 109.5 . . ?
H2SB C2S H2SC 109.5 . . ?
O2S C3S H3SA 109.7 . . ?
O2S C3S H3SB 109.7 . . ?
O2S C3S C4S 109.9(3) . . ?
H3SA C3S H3SB 108.2 . . ?
C4S C3S H3SA 109.7 . . ?
C4S C3S H3SB 109.7 . . ?
C3S C4S H4SA 109.5 . . ?
C3S C4S H4SB 109.5 . . ?
C3S C4S H4SC 109.5 . . ?
H4SA C4S H4SB 109.5 . . ?
H4SA C4S H4SC 109.5 . . ?
H4SB C4S H4SC 109.5 . . ?

loop_
_geom_bond_atom_site_label_1
_geom_bond_atom_site_label_2
_geom_bond_distance
_geom_bond_site_symmetry_2
_geom_bond_publ_flag
Pd25 Cl26 2.3772(14) . ?
Pd25 P27 2.2611(9) . ?
Pd25 N1 2.095(2) . ?
Pd25 C16 2.029(3) . ?
P27 C28 1.828(3) . ?
P27 C34 1.825(3) . ?
P27 C40 1.822(3) . ?
O24 C8 1.227(3) . ?
N1 C2 1.361(3) . ?
N1 C10 1.333(3) . ?
N3 C2 1.338(3) . ?
N3 C4 1.335(3) . ?
N7 C6 1.469(3) . ?
N7 C8 1.358(3) . ?
N7 C23 1.458(3) . ?
C2 C11 1.459(3) . ?
C4 C5 1.493(3) . ?
C4 C9 1.397(3) . ?
C5 H5A 0.9900 . ?
C5 H5B 0.9900 . ?
C5 C6 1.527(4) . ?
C6 H6 1.0000 . ?
C6 C17 1.534(3) . ?
C8 C9 1.489(3) . ?
C9 C10 1.383(3) . ?
C10 H10 0.9500 . ?
C11 C12 1.396(3) . ?
C11 C16 1.410(3) . ?
C12 H12 0.9500 . ?
C12 C13 1.383(4) . ?
C13 H13 0.9500 . ?
C13 C14 1.387(4) . ?
C14 H14 0.9500 . ?
C14 C15 1.395(3) . ?
C15 H15 0.9500 . ?
C15 C16 1.392(3) . ?
C17 C18 1.390(4) . ?
C17 C22 1.399(4) . ?
C18 H18 0.9500 . ?
C18 C19 1.389(4) . ?
C19 H19 0.9500 . ?
C19 C20 1.386(4) . ?
C20 H20 0.9500 . ?
C20 C21 1.388(4) . ?
C21 H21 0.9500 . ?
C21 C22 1.382(4) . ?
C22 H22 0.9500 . ?
C23 H23A 0.9800 . ?
C23 H23B 0.9800 . ?
C23 H23C 0.9800 . ?
C28 C29 1.393(4) . ?
C28 C33 1.401(4) . ?
C29 H29 0.9500 . ?
C29 C30 1.385(4) . ?
C30 H30 0.9500 . ?
C30 C31 1.382(4) . ?
C31 H31 0.9500 . ?
C31 C32 1.388(4) . ?
C32 H32 0.9500 . ?
C32 C33 1.381(4) . ?
C33 H33 0.9500 . ?
C34 C35 1.396(4) . ?
C34 C39 1.401(4) . ?
C35 H35 0.9500 . ?
C35 C36 1.386(4) . ?
C36 H36 0.9500 . ?
C36 C37 1.383(4) . ?
C37 H37 0.9500 . ?
C37 C38 1.380(5) . ?
C38 H38 0.9500 . ?
C38 C39 1.390(4) . ?
C39 H39 0.9500 . ?
C40 C41 1.398(4) . ?
C40 C45 1.392(4) . ?
C41 H41 0.9500 . ?
C41 C42 1.396(4) . ?
C42 H42 0.9500 . ?
C42 C43 1.385(5) . ?
C43 H43 0.9500 . ?
C43 C44 1.378(5) . ?
C44 H44 0.9500 . ?
C44 C45 1.386(4) . ?
C45 H45 0.9500 . ?
O1S C1S 1.200(4) . ?
O2S C1S 1.346(4) . ?
O2S C3S 1.465(4) . ?
C1S C2S 1.496(4) . ?
C2S H2SA 0.9800 . ?
C2S H2SB 0.9800 . ?
C2S H2SC 0.9800 . ?
C3S H3SA 0.9900 . ?
C3S H3SB 0.9900 . ?
C3S C4S 1.501(5) . ?
C4S H4SA 0.9800 . ?
C4S H4SB 0.9800 . ?
C4S H4SC 0.9800 . ?

loop_
_geom_torsion_atom_site_label_1
_geom_torsion_atom_site_label_2
_geom_torsion_atom_site_label_3
_geom_torsion_atom_site_label_4
_geom_torsion
_geom_torsion_site_symmetry_1
_geom_torsion_site_symmetry_2
_geom_torsion_site_symmetry_3
_geom_torsion_site_symmetry_4
_geom_torsion_publ_flag
Pd25 P27 C28 C29 -3.6(2) . . . . ?
Pd25 P27 C28 C33 169.9(2) . . . . ?
Pd25 P27 C34 C35 -1.6(2) . . . . ?
Pd25 P27 C34 C39 -179.96(19) . . . . ?
Pd25 P27 C40 C41 107.7(2) . . . . ?
Pd25 P27 C40 C45 -71.1(2) . . . . ?
Pd25 N1 C2 N3 171.51(19) . . . . ?
Pd25 N1 C2 C11 -9.8(3) . . . . ?
Pd25 N1 C10 C9 -173.62(17) . . . . ?
P27 C28 C29 C30 175.0(2) . . . . ?
P27 C28 C33 C32 -174.7(2) . . . . ?
P27 C34 C35 C36 -179.6(2) . . . . ?
P27 C34 C39 C38 179.1(2) . . . . ?
P27 C40 C41 C42 -179.6(2) . . . . ?
P27 C40 C45 C44 179.2(2) . . . . ?
O24 C8 C9 C4 166.0(2) . . . . ?
O24 C8 C9 C10 -9.4(4) . . . . ?
N1 C2 C11 C12 -173.4(2) . . . . ?
N1 C2 C11 C16 3.7(3) . . . . ?
N3 C2 C11 C12 5.3(4) . . . . ?
N3 C2 C11 C16 -177.5(2) . . . . ?
N3 C4 C5 C6 -146.1(2) . . . . ?
N3 C4 C9 C8 179.3(2) . . . . ?
N3 C4 C9 C10 -5.2(4) . . . . ?
N7 C6 C17 C18 -3.3(3) . . . . ?
N7 C6 C17 C22 177.2(2) . . . . ?
N7 C8 C9 C4 -13.1(3) . . . . ?
N7 C8 C9 C10 171.5(2) . . . . ?
C2 N1 C10 C9 1.2(3) . . . . ?
C2 N3 C4 C5 -175.7(2) . . . . ?
C2 N3 C4 C9 2.7(3) . . . . ?
C2 C11 C12 C13 176.0(2) . . . . ?
C2 C11 C16 Pd25 4.4(3) . . . . ?
C2 C11 C16 C15 -177.0(2) . . . . ?
C4 N3 C2 N1 2.0(4) . . . . ?
C4 N3 C2 C11 -176.6(2) . . . . ?
C4 C5 C6 N7 -53.0(3) . . . . ?
C4 C5 C6 C17 73.2(3) . . . . ?
C4 C9 C10 N1 3.1(4) . . . . ?
C5 C4 C9 C8 -2.2(3) . . . . ?
C5 C4 C9 C10 173.3(2) . . . . ?
C5 C6 C17 C18 -128.3(2) . . . . ?
C5 C6 C17 C22 52.3(3) . . . . ?
C6 N7 C8 O24 172.4(2) . . . . ?
C6 N7 C8 C9 -8.5(3) . . . . ?
C6 C17 C18 C19 -179.2(2) . . . . ?
C6 C17 C22 C21 180.0(2) . . . . ?
C8 N7 C6 C5 41.7(3) . . . . ?
C8 N7 C6 C17 -84.6(3) . . . . ?
C8 C9 C10 N1 178.7(2) . . . . ?
C9 C4 C5 C6 35.4(3) . . . . ?
C10 N1 C2 N3 -4.0(4) . . . . ?
C10 N1 C2 C11 174.7(2) . . . . ?
C11 C12 C13 C14 0.7(4) . . . . ?
C12 C11 C16 Pd25 -178.51(19) . . . . ?
C12 C11 C16 C15 0.1(4) . . . . ?
C12 C13 C14 C15 0.4(4) . . . . ?
C13 C14 C15 C16 -1.3(4) . . . . ?
C14 C15 C16 Pd25 179.35(19) . . . . ?
C14 C15 C16 C11 1.0(4) . . . . ?
C16 C11 C12 C13 -1.0(4) . . . . ?
C17 C18 C19 C20 -0.9(4) . . . . ?
C18 C17 C22 C21 0.5(4) . . . . ?
C18 C19 C20 C21 0.6(4) . . . . ?
C19 C20 C21 C22 0.2(4) . . . . ?
C20 C21 C22 C17 -0.8(4) . . . . ?
C22 C17 C18 C19 0.3(4) . . . . ?
C23 N7 C6 C5 -148.4(2) . . . . ?
C23 N7 C6 C17 85.4(3) . . . . ?
C23 N7 C8 O24 2.6(4) . . . . ?
C23 N7 C8 C9 -178.3(2) . . . . ?
C28 P27 C34 C35 -128.1(2) . . . . ?
C28 P27 C34 C39 53.6(2) . . . . ?
C28 P27 C40 C41 -130.3(2) . . . . ?
C28 P27 C40 C45 50.9(2) . . . . ?
C28 C29 C30 C31 -0.9(4) . . . . ?
C29 C28 C33 C32 -1.2(4) . . . . ?
C29 C30 C31 C32 0.3(4) . . . . ?
C30 C31 C32 C33 -0.2(4) . . . . ?
C31 C32 C33 C28 0.6(4) . . . . ?
C33 C28 C29 C30 1.3(4) . . . . ?
C34 P27 C28 C29 123.0(2) . . . . ?
C34 P27 C28 C33 -63.5(3) . . . . ?
C34 P27 C40 C41 -17.3(2) . . . . ?
C34 P27 C40 C45 163.8(2) . . . . ?
C34 C35 C36 C37 0.3(4) . . . . ?
C35 C34 C39 C38 0.7(4) . . . . ?
C35 C36 C37 C38 1.1(4) . . . . ?
C36 C37 C38 C39 -1.6(4) . . . . ?
C37 C38 C39 C34 0.7(4) . . . . ?
C39 C34 C35 C36 -1.2(4) . . . . ?
C40 P27 C28 C29 -127.7(2) . . . . ?
C40 P27 C28 C33 45.7(3) . . . . ?
C40 P27 C34 C35 125.2(2) . . . . ?
C40 P27 C34 C39 -53.2(2) . . . . ?
C40 C41 C42 C43 0.6(4) . . . . ?
C41 C40 C45 C44 0.3(4) . . . . ?
C41 C42 C43 C44 0.1(4) . . . . ?
C42 C43 C44 C45 -0.6(4) . . . . ?
C43 C44 C45 C40 0.4(4) . . . . ?
C45 C40 C41 C42 -0.8(4) . . . . ?
C1S O2S C3S C4S -89.1(3) . . . . ?
C3S O2S C1S O1S 2.8(4) . . . . ?
C3S O2S C1S C2S -176.8(3) . . . . ?
